data_4332051
loop_
_publ_author_name
'Gong, Yun'
'Tang, Wang'
'Hou, Wenbin'
'Zha, Zhongyong'
'Hu, Changwen'

_publ_section_title
;
 Transformation from a Low-Dimensional Framework to a High-Dimensional
 Architecture Based on Different Metal Ions:&#x00A0; Syntheses,
 Structures, and Photoluminescences
;
_journal_issue 13
_journal_name_full 'Inorganic Chemistry'
_journal_page_first 4987
_journal_page_last 4995
_journal_paper_doi 10.1021/ic052095h
_journal_volume 45
_journal_year 2006
_chemical_formula_sum 'C12 H44 N4 Ni2 O32 P8'
_chemical_formula_weight 1121.69
_chemical_name_systematic
; 
 ? 
;
_space_group_IT_number 14
_symmetry_cell_setting monoclinic
_symmetry_space_group_name_Hall '-P 2ybc'
_symmetry_space_group_name_H-M 'P 1 21/c 1'
_atom_sites_solution_hydrogens geom
_atom_sites_solution_primary direct
_atom_sites_solution_secondary difmap
_audit_creation_method SHELXL-97
_cell_angle_alpha 90.00
_cell_angle_beta 104.804(4)
_cell_angle_gamma 90.00
_cell_formula_units_Z 2
_cell_length_a 12.120(4)
_cell_length_b 12.481(4)
_cell_length_c 12.419(4)
_cell_measurement_temperature 298(2)
_cell_volume 1816.3(10)
_computing_structure_refinement 'SHELXL-97 (Sheldrick, 1997)'
_computing_structure_solution 'SHELXS-97 (Sheldrick, 1990)'
_diffrn_ambient_temperature 298(2)
_diffrn_detector_area_resol_mean 9
_diffrn_measured_fraction_theta_full 0.999
_diffrn_measured_fraction_theta_max 0.999
_diffrn_measurement_device_type 'Nonius KappaCCD diffractometer'
_diffrn_measurement_method CCD
_diffrn_radiation_monochromator graphite
_diffrn_radiation_source 'fine-focus sealed tube'
_diffrn_radiation_type MoK\a
_diffrn_radiation_wavelength 0.71073
_diffrn_reflns_av_R_equivalents 0.0367
_diffrn_reflns_av_sigmaI/netI 0.0440
_diffrn_reflns_limit_h_max 14
_diffrn_reflns_limit_h_min -11
_diffrn_reflns_limit_k_max 12
_diffrn_reflns_limit_k_min -14
_diffrn_reflns_limit_l_max 14
_diffrn_reflns_limit_l_min -14
_diffrn_reflns_number 9377
_diffrn_reflns_theta_full 25.01
_diffrn_reflns_theta_max 25.01
_diffrn_reflns_theta_min 2.35
_diffrn_standards_decay_% none
_diffrn_standards_interval_count 0
_diffrn_standards_number 0
_exptl_absorpt_coefficient_mu 1.509
_exptl_absorpt_correction_T_max 0.686
_exptl_absorpt_correction_T_min 0.544
_exptl_absorpt_correction_type multi-scan
_exptl_absorpt_process_details '(blessing, 1995, 1997)'
_exptl_crystal_colour green
_exptl_crystal_density_diffrn 2.051
_exptl_crystal_density_method 'not measured'
_exptl_crystal_description needle
_exptl_crystal_F_000 1152
_exptl_crystal_size_max 0.41
_exptl_crystal_size_mid 0.38
_exptl_crystal_size_min 0.25
_refine_diff_density_max 0.880
_refine_diff_density_min -0.547
_refine_diff_density_rms 0.105
_refine_ls_extinction_method none
_refine_ls_goodness_of_fit_ref 1.058
_refine_ls_hydrogen_treatment mixed
_refine_ls_matrix_type full
_refine_ls_number_parameters 286
_refine_ls_number_reflns 3200
_refine_ls_number_restraints 0
_refine_ls_restrained_S_all 1.058
_refine_ls_R_factor_all 0.0589
_refine_ls_R_factor_gt 0.0393
_refine_ls_shift/su_max 0.023
_refine_ls_shift/su_mean 0.001
_refine_ls_structure_factor_coef Fsqd
_refine_ls_weighting_details 'calc w=1/[\s^2^(Fo^2^)+(0.0399P)^2^+4.6585P] where P=(Fo^2^+2Fc^2^)/3'
_refine_ls_weighting_scheme calc
_refine_ls_wR_factor_gt 0.0909
_refine_ls_wR_factor_ref 0.1023
_reflns_number_gt 2415
_reflns_number_total 3200
_reflns_threshold_expression >2sigma(I)
_cod_data_source_file ic052095hsup4.cif
_cod_data_source_block 050806g
_cod_original_cell_volume 1816.3(9)
_cod_original_sg_symbol_H-M P2(1)/c
_cod_database_code 4332051

loop_
_symmetry_equiv_pos_as_xyz
'x, y, z'
'-x, y+1/2, -z+1/2'
'-x, -y, -z'
'x, -y-1/2, z-1/2'

loop_
_atom_site_label
_atom_site_type_symbol
_atom_site_fract_x
_atom_site_fract_y
_atom_site_fract_z
_atom_site_U_iso_or_equiv
_atom_site_adp_type
_atom_site_occupancy
_atom_site_symmetry_multiplicity
_atom_site_calc_flag
_atom_site_refinement_flags
Ni1 Ni 0.79680(4) 1.05857(4) 0.49026(4) 0.01607(16) Uani 1 1 d .
N1 N 0.3569(4) 0.8396(4) 0.0120(3) 0.0399(11) Uani 1 1 d .
H1A H 0.3586 0.8442 -0.0591 0.060 Uiso 1 1 calc R
H1B H 0.2979 0.8770 0.0225 0.060 Uiso 1 1 calc R
H1C H 0.3497 0.7713 0.0296 0.060 Uiso 1 1 calc R
N2 N 0.7946(4) 0.8912(4) 0.7504(4) 0.0428(12) Uani 1 1 d .
H2A H 0.7201 0.8794 0.7244 0.064 Uiso 1 1 calc R
H2B H 0.8166 0.9412 0.7091 0.064 Uiso 1 1 calc R
H2C H 0.8090 0.9136 0.8207 0.064 Uiso 1 1 calc R
O1 O 0.6687(2) 1.1196(2) 0.3606(2) 0.0209(7) Uani 1 1 d .
O2 O 0.4556(2) 1.0955(2) 0.3324(2) 0.0237(7) Uani 1 1 d .
H2F H 0.4777 1.1063 0.3996 0.036 Uiso 1 1 calc R
O3 O 0.5357(3) 1.1188(2) 0.1678(2) 0.0239(7) Uani 1 1 d .
H3C H 0.4792 1.1574 0.1568 0.036 Uiso 1 1 calc R
O4 O 0.7101(2) 0.9180(2) 0.4928(2) 0.0210(7) Uani 1 1 d .
O5 O 0.6393(3) 0.7461(2) 0.3990(3) 0.0252(7) Uani 1 1 d .
O6 O 0.5010(2) 0.8682(2) 0.4595(2) 0.0229(7) Uani 1 1 d .
H6C H 0.5181 0.8800 0.5267 0.034 Uiso 1 1 calc R
O7 O 0.6682(2) 0.9056(2) 0.2289(2) 0.0240(7) Uani 1 1 d .
H7 H 0.7272 0.9322 0.2670 0.036 Uiso 1 1 calc R
O8 O 0.9208(2) 1.0050(3) 0.6237(2) 0.0245(7) Uani 1 1 d .
O9 O 1.1305(2) 1.0180(2) 0.6229(2) 0.0208(7) Uani 1 1 d .
O10 O 1.0747(3) 1.0341(3) 0.8009(3) 0.0275(8) Uani 1 1 d .
O11 O 1.1260(3) 0.7986(2) 0.5219(2) 0.0233(7) Uani 1 1 d .
O12 O 0.9131(3) 0.7798(3) 0.5109(3) 0.0393(9) Uani 1 1 d .
O13 O 1.0518(3) 0.6435(2) 0.6122(3) 0.0324(8) Uani 1 1 d .
O14 O 1.1783(3) 0.8189(3) 0.7703(3) 0.0286(8) Uani 1 1 d .
H14 H 1.2212 0.8390 0.7329 0.043 Uiso 1 1 calc R
O15 O 0.7258(3) 1.1197(3) 0.6129(3) 0.0268(8) Uani 1 1 d .
O16 O 0.8105(4) 0.4903(4) 0.4591(4) 0.0443(13) Uani 0.80 1 d P
P1 P 0.56105(9) 1.07428(9) 0.28391(9) 0.0168(3) Uani 1 1 d .
P2 P 1.04243(9) 0.98372(9) 0.68221(9) 0.0165(3) Uani 1 1 d .
P3 P 0.60788(9) 0.86561(9) 0.41817(9) 0.0161(3) Uani 1 1 d .
P4 P 1.0399(5) 0.7660(4) 0.5805(5) 0.0203(11) Uani 0.70 1 d P
C1 C 0.5755(4) 0.9279(3) 0.2792(3) 0.0171(9) Uani 1 1 d .
C2 C 0.4664(4) 0.8770(4) 0.2045(4) 0.0213(10) Uani 1 1 d .
H2D H 0.4623 0.8026 0.2254 0.026 Uiso 1 1 calc R
H2E H 0.4001 0.9136 0.2171 0.026 Uiso 1 1 calc R
C3 C 0.4628(4) 0.8830(4) 0.0827(4) 0.0352(13) Uani 1 1 d .
H3A H 0.4707 0.9571 0.0625 0.042 Uiso 1 1 calc R
H3B H 0.5269 0.8434 0.0694 0.042 Uiso 1 1 calc R
C4 C 1.0597(4) 0.8397(4) 0.7092(4) 0.0217(10) Uani 1 1 d .
C5 C 0.9867(4) 0.7995(4) 0.7868(4) 0.0262(11) Uani 1 1 d .
H5A H 1.0153 0.7292 0.8135 0.031 Uiso 1 1 calc R
H5B H 1.0023 0.8466 0.8511 0.031 Uiso 1 1 calc R
C6 C 0.8583(4) 0.7903(4) 0.7453(4) 0.0357(13) Uani 1 1 d .
H6A H 0.8398 0.7656 0.6687 0.043 Uiso 1 1 calc R
H6B H 0.8321 0.7361 0.7891 0.043 Uiso 1 1 calc R
O16' O 0.783(2) 0.543(2) 0.481(2) 0.075(8) Uiso 0.20 1 d P
H15 H 0.756(5) 1.166(5) 0.650(5) 0.044(19) Uiso 1 1 d .
H16 H 0.651(6) 1.128(5) 0.590(5) 0.06(2) Uiso 1 1 d .
P4' P 1.0402(14) 0.7475(11) 0.5817(13) 0.007(3) Uiso 0.24 1 d P
P4'' P 1.1118(15) 0.7485(13) 0.6351(14) 0.007(3) Uiso 0.06 1 d P
H10 H 1.036(6) 1.066(5) 0.822(6) 0.07(3) Uiso 1 1 d .

loop_
_atom_site_aniso_label
_atom_site_aniso_U_11
_atom_site_aniso_U_22
_atom_site_aniso_U_33
_atom_site_aniso_U_23
_atom_site_aniso_U_13
_atom_site_aniso_U_12
Ni1 0.0147(3) 0.0166(3) 0.0165(3) 0.0004(2) 0.0034(2) -0.0009(2)
N1 0.042(3) 0.046(3) 0.026(2) -0.005(2) -0.002(2) -0.007(2)
N2 0.029(2) 0.062(3) 0.041(3) 0.012(2) 0.015(2) 0.002(2)
O1 0.0199(17) 0.0164(16) 0.0230(17) 0.0014(13) -0.0006(13) -0.0002(12)
O2 0.0177(16) 0.0352(19) 0.0170(16) -0.0017(13) 0.0023(13) 0.0049(14)
O3 0.0271(18) 0.0244(17) 0.0193(17) 0.0036(13) 0.0040(14) 0.0104(14)
O4 0.0209(16) 0.0206(17) 0.0194(16) 0.0012(13) 0.0012(13) -0.0064(13)
O5 0.0248(18) 0.0188(17) 0.0305(18) -0.0003(13) 0.0042(14) 0.0025(13)
O6 0.0222(17) 0.0340(19) 0.0131(16) -0.0036(13) 0.0056(13) -0.0025(14)
O7 0.0198(17) 0.0302(18) 0.0243(18) -0.0040(14) 0.0096(14) -0.0004(14)
O8 0.0167(16) 0.0324(19) 0.0225(17) 0.0041(14) 0.0015(13) -0.0011(14)
O9 0.0182(16) 0.0214(16) 0.0242(17) -0.0032(13) 0.0083(14) -0.0037(13)
O10 0.027(2) 0.035(2) 0.0185(18) -0.0060(14) 0.0031(15) 0.0085(16)
O11 0.0287(18) 0.0219(17) 0.0214(17) -0.0048(13) 0.0104(14) -0.0090(14)
O12 0.0219(19) 0.050(2) 0.041(2) -0.0088(18) -0.0022(16) 0.0006(16)
O13 0.045(2) 0.0187(18) 0.042(2) 0.0029(15) 0.0261(18) -0.0014(15)
O14 0.0222(18) 0.035(2) 0.0263(18) 0.0104(15) 0.0018(14) -0.0009(15)
O15 0.0189(19) 0.035(2) 0.0264(19) -0.0112(16) 0.0055(15) -0.0039(16)
O16 0.038(3) 0.047(3) 0.045(3) -0.014(3) 0.004(2) 0.006(2)
P1 0.0171(6) 0.0172(6) 0.0155(6) 0.0002(4) 0.0030(5) 0.0010(4)
P2 0.0161(6) 0.0169(6) 0.0167(6) 0.0016(4) 0.0049(5) 0.0016(4)
P3 0.0161(6) 0.0165(6) 0.0151(6) 0.0009(4) 0.0030(4) -0.0024(4)
P4 0.0289(17) 0.0062(19) 0.0266(16) 0.0002(15) 0.0085(9) -0.0021(15)
C1 0.018(2) 0.019(2) 0.015(2) 0.0015(18) 0.0054(18) 0.0003(18)
C2 0.023(2) 0.020(2) 0.018(2) 0.0006(19) 0.0009(19) -0.0055(19)
C3 0.039(3) 0.047(3) 0.019(3) -0.008(2) 0.005(2) -0.012(3)
C4 0.022(2) 0.022(2) 0.022(2) 0.0013(19) 0.0068(19) 0.0042(19)
C5 0.033(3) 0.022(2) 0.027(3) 0.005(2) 0.014(2) 0.002(2)
C6 0.035(3) 0.039(3) 0.035(3) 0.003(2) 0.012(2) -0.007(2)

loop_
_atom_type_symbol
_atom_type_description
_atom_type_scat_dispersion_real
_atom_type_scat_dispersion_imag
_atom_type_scat_source
C C 0.0033 0.0016 'International Tables Vol C Tables 4.2.6.8 and 6.1.1.4'
H H 0.0000 0.0000 'International Tables Vol C Tables 4.2.6.8 and 6.1.1.4'
O O 0.0106 0.0060 'International Tables Vol C Tables 4.2.6.8 and 6.1.1.4'
Ni Ni 0.3393 1.1124 'International Tables Vol C Tables 4.2.6.8 and 6.1.1.4'
P P 0.1023 0.0942 'International Tables Vol C Tables 4.2.6.8 and 6.1.1.4'
N N 0.0061 0.0033 'International Tables Vol C Tables 4.2.6.8 and 6.1.1.4'

loop_
_geom_angle_atom_site_label_1
_geom_angle_atom_site_label_2
_geom_angle_atom_site_label_3
_geom_angle
_geom_angle_site_symmetry_1
_geom_angle_site_symmetry_3
O11 Ni1 O8 95.16(13) 3_776 .
O11 Ni1 O4 175.93(12) 3_776 .
O8 Ni1 O4 88.91(12) . .
O11 Ni1 O9 94.05(12) 3_776 3_776
O8 Ni1 O9 92.69(12) . 3_776
O4 Ni1 O9 85.65(12) . 3_776
O11 Ni1 O1 83.56(12) 3_776 .
O8 Ni1 O1 176.78(12) . .
O4 Ni1 O1 92.39(12) . .
O9 Ni1 O1 90.35(12) 3_776 .
O11 Ni1 O15 90.97(14) 3_776 .
O8 Ni1 O15 83.25(14) . .
O4 Ni1 O15 89.59(14) . .
O9 Ni1 O15 173.81(13) 3_776 .
O1 Ni1 O15 93.81(14) . .
P1 O1 Ni1 134.75(18) . .
P3 O4 Ni1 135.35(18) . .
P2 O8 Ni1 152.12(19) . .
P2 O9 Ni1 132.66(18) . 3_776
P4 O11 P4'' 37.2(6) . .
P4 O11 P4' 8.1(7) . .
P4'' O11 P4' 35.0(10) . .
P4 O11 Ni1 132.4(3) . 3_776
P4'' O11 Ni1 124.5(6) . 3_776
P4' O11 Ni1 140.1(5) . 3_776
P4 O12 P4' 8.1(6) . .
P4' O13 P4'' 38.6(11) . .
P4' O13 P4 1.8(9) . .
P4'' O13 P4 37.2(7) . .
O3 P1 O1 113.39(18) . .
O3 P1 O2 108.64(17) . .
O1 P1 O2 110.56(17) . .
O3 P1 C1 109.55(18) . .
O1 P1 C1 108.53(18) . .
O2 P1 C1 105.89(18) . .
O8 P2 O9 116.55(18) . .
O8 P2 O10 111.56(19) . .
O9 P2 O10 108.07(18) . .
O8 P2 C4 108.4(2) . .
O9 P2 C4 107.86(18) . .
O10 P2 C4 103.5(2) . .
O4 P3 O6 115.24(17) . .
O4 P3 O5 108.32(17) . .
O6 P3 O5 109.47(17) . .
O4 P3 C1 109.96(18) . .
O6 P3 C1 108.27(18) . .
O5 P3 C1 105.10(18) . .
P4'' P4 O11 77.7(10) . .
P4'' P4 O12 167.6(11) . .
O11 P4 O12 114.5(4) . .
P4'' P4 O13 66.6(10) . .
O11 P4 O13 111.1(4) . .
O12 P4 O13 105.0(4) . .
P4'' P4 C4 67.0(10) . .
O11 P4 C4 110.2(4) . .
O12 P4 C4 108.7(4) . .
O13 P4 C4 106.9(4) . .
O7 C1 C2 107.6(3) . .
O7 C1 P1 107.2(3) . .
C2 C1 P1 110.7(3) . .
O7 C1 P3 108.7(3) . .
C2 C1 P3 109.5(3) . .
P1 C1 P3 112.9(2) . .
C3 C2 C1 112.6(4) . .
N1 C3 C2 112.4(4) . .
O14 C4 C5 105.1(3) . .
O14 C4 P4'' 73.0(7) . .
C5 C4 P4'' 118.3(6) . .
O14 C4 P4 105.0(3) . .
C5 C4 P4 114.7(4) . .
P4'' C4 P4 32.4(6) . .
O14 C4 P2 108.6(3) . .
C5 C4 P2 112.1(3) . .
P4'' C4 P2 127.2(6) . .
P4 C4 P2 110.8(3) . .
O14 C4 P4' 102.6(5) . .
C5 C4 P4' 110.4(5) . .
P4'' C4 P4' 29.5(9) . .
P4 C4 P4' 6.1(6) . .
P2 C4 P4' 116.9(5) . .
C6 C5 C4 120.9(4) . .
N2 C6 C5 114.9(4) . .
P4'' P4' O13 78.8(14) . .
P4'' P4' O11 74.0(13) . .
O13 P4' O11 119.5(10) . .
P4'' P4' O12 162.1(16) . .
O13 P4' O12 114.1(10) . .
O11 P4' O12 107.3(9) . .
P4'' P4' C4 61.2(12) . .
O13 P4' C4 111.3(10) . .
O11 P4' C4 101.0(7) . .
O12 P4' C4 101.4(8) . .
P4' P4'' P4 13.6(11) . .
P4' P4'' O13 62.6(11) . .
P4 P4'' O13 76.1(12) . .
P4' P4'' O11 71.0(13) . .
P4 P4'' O11 65.2(10) . .
O13 P4'' O11 109.7(11) . .
P4' P4'' C4 89.2(14) . .
P4 P4'' C4 80.6(11) . .
O13 P4'' C4 117.7(10) . .
O11 P4'' C4 111.0(10) . .

loop_
_geom_bond_atom_site_label_1
_geom_bond_atom_site_label_2
_geom_bond_distance
_geom_bond_site_symmetry_2
Ni1 O11 2.037(3) 3_776
Ni1 O8 2.044(3) .
Ni1 O4 2.050(3) .
Ni1 O9 2.073(3) 3_776
Ni1 O1 2.076(3) .
Ni1 O15 2.076(3) .
N1 C3 1.461(6) .
N2 C6 1.488(7) .
O1 P1 1.514(3) .
O2 P1 1.568(3) .
O3 P1 1.503(3) .
O4 P3 1.495(3) .
O5 P3 1.573(3) .
O6 P3 1.511(3) .
O7 C1 1.445(5) .
O8 P2 1.491(3) .
O9 P2 1.506(3) .
O9 Ni1 2.073(3) 3_776
O10 P2 1.557(3) .
O11 P4 1.475(6) .
O11 P4'' 1.588(16) .
O11 P4' 1.561(15) .
O11 Ni1 2.037(3) 3_776
O12 P4 1.568(7) .
O12 P4' 1.617(16) .
O13 P4' 1.349(14) .
O13 P4'' 1.490(17) .
O13 P4 1.576(6) .
O14 C4 1.467(5) .
O16 O16' 0.81(3) .
P1 C1 1.838(4) .
P2 C4 1.830(5) .
P3 C1 1.842(4) .
P4 P4'' 0.982(18) .
P4 C4 1.806(7) .
C1 C2 1.545(6) .
C2 C3 1.504(6) .
C4 C5 1.549(6) .
C4 P4'' 1.686(16) .
C4 P4' 1.923(15) .
C5 C6 1.513(7) .
P4' P4'' 0.95(3) .
